data_7106766
loop_
_publ_author_name
'Hiromitsu Maeda'
'Kanako Kitaguchi'
'Yohei Haketa'

_publ_section_title
;
 Anion-responsive covalently linked and metal-ridged oligomers
;
_journal_name_full Chem.Commun.
_journal_page_first 9342
_journal_paper_doi 10.1039/c1cc12822a
_journal_volume 47
_journal_year 2011
_chemical_formula_sum 'C86 H128 B2 Cl2 F4 N6 O4.75'
_chemical_formula_weight 1490.40
_chemical_name_systematic
;
?
;
_space_group_IT_number 2
_symmetry_cell_setting triclinic
_symmetry_Int_Tables_number 2
_symmetry_space_group_name_Hall '-P 1'
_symmetry_space_group_name_H-M 'P -1'
_atom_sites_solution_hydrogens geom
_atom_sites_solution_primary direct
_atom_sites_solution_secondary difmap
_audit_creation_method SHELXL-97
_cell_angle_alpha 95.21(2)
_cell_angle_beta 91.74(2)
_cell_angle_gamma 92.92(3)
_cell_formula_units_Z 1
_cell_length_a 9.681(7)
_cell_length_b 9.695(7)
_cell_length_c 22.899(14)
_cell_measurement_reflns_used 9555
_cell_measurement_temperature 123(2)
_cell_measurement_theta_max 27.6
_cell_measurement_theta_min 3.1
_cell_volume 2136(3)
_computing_structure_refinement 'SHELXL-97 (Sheldrick, 1997)'
_computing_structure_solution 'SHELXS-97 (Sheldrick, 1990)'
_diffrn_ambient_temperature 123(2)
_diffrn_detector_area_resol_mean 5.00
_diffrn_measured_fraction_theta_full 0.940
_diffrn_measured_fraction_theta_max 0.940
_diffrn_measurement_device_type 'Rigaku RAXIS-RAPID'
_diffrn_measurement_method w
_diffrn_radiation_monochromator graphite
_diffrn_radiation_source 'fine-focus sealed tube'
_diffrn_radiation_type MoK_a
_diffrn_radiation_wavelength 0.71075
_diffrn_reflns_av_R_equivalents 0.0727
_diffrn_reflns_av_sigmaI/netI 0.1138
_diffrn_reflns_limit_h_max 12
_diffrn_reflns_limit_h_min -11
_diffrn_reflns_limit_k_max 12
_diffrn_reflns_limit_k_min -12
_diffrn_reflns_limit_l_max 29
_diffrn_reflns_limit_l_min -29
_diffrn_reflns_number 16858
_diffrn_reflns_theta_full 27.48
_diffrn_reflns_theta_max 27.48
_diffrn_reflns_theta_min 3.06
_exptl_absorpt_coefficient_mu 0.137
_exptl_absorpt_correction_T_max 0.9865
_exptl_absorpt_correction_T_min 0.9349
_exptl_absorpt_correction_type multi-scan
_exptl_absorpt_process_details
;
Higashi, T. (1995). Program for Absorption Correction.
Rigaku Corporation, Tokyo, Japan.
;
_exptl_crystal_colour yellow
_exptl_crystal_density_diffrn 1.159
_exptl_crystal_density_method 'not measured'
_exptl_crystal_description prism
_exptl_crystal_F_000 804
_exptl_crystal_size_max 0.50
_exptl_crystal_size_mid 0.30
_exptl_crystal_size_min 0.10
_refine_diff_density_max 0.308
_refine_diff_density_min -0.548
_refine_diff_density_rms 0.067
_refine_ls_extinction_method none
_refine_ls_goodness_of_fit_ref 0.958
_refine_ls_hydrogen_treatment constr
_refine_ls_matrix_type full
_refine_ls_number_parameters 525
_refine_ls_number_reflns 9234
_refine_ls_number_restraints 12
_refine_ls_restrained_S_all 0.958
_refine_ls_R_factor_all 0.1354
_refine_ls_R_factor_gt 0.0698
_refine_ls_shift/su_max 0.009
_refine_ls_shift/su_mean 0.000
_refine_ls_structure_factor_coef Fsqd
_refine_ls_weighting_details 'calc w=1/[_s^2^(Fo^2^)+(0.1221P)^2^+0.0000P] where P=(Fo^2^+2Fc^2^)/3'
_refine_ls_weighting_scheme calc
_refine_ls_wR_factor_gt 0.1809
_refine_ls_wR_factor_ref 0.2345
_reflns_number_gt 4766
_reflns_number_total 9234
_reflns_threshold_expression >2sigma(I)
_cod_data_source_file c1cc12822a.txt
_cod_data_source_block 81005-3
_cod_database_code 7106766

loop_
_symmetry_equiv_pos_as_xyz
'x, y, z'
'-x, -y, -z'

loop_
_atom_site_label
_atom_site_type_symbol
_atom_site_fract_x
_atom_site_fract_y
_atom_site_fract_z
_atom_site_U_iso_or_equiv
_atom_site_adp_type
_atom_site_occupancy
_atom_site_symmetry_multiplicity
_atom_site_calc_flag
_atom_site_refinement_flags
_atom_site_disorder_assembly
_atom_site_disorder_group
C1 C -0.2234(4) 0.5744(3) 0.58509(15) 0.0404(8) Uani 1 1 d . . .
H1 H -0.3203 0.5534 0.5855 0.048 Uiso 1 1 calc R . .
C2 C -0.1551(4) 0.6340(3) 0.54031(14) 0.0371(7) Uani 1 1 d . . .
C3 C -0.0131(4) 0.6475(3) 0.55682(13) 0.0374(7) Uani 1 1 d . . .
C4 C 0.0008(3) 0.5958(3) 0.61194(14) 0.0350(7) Uani 1 1 d . . .
C5 C 0.1173(3) 0.5873(3) 0.65007(14) 0.0356(7) Uani 1 1 d . . .
C6 C 0.1086(3) 0.5372(3) 0.70535(13) 0.0347(7) Uani 1 1 d . . .
H2 H 0.0204 0.5230 0.7216 0.042 Uiso 1 1 calc R . .
C7 C 0.2247(3) 0.5084(3) 0.73630(14) 0.0349(7) Uani 1 1 d . . .
C8 C 0.2205(3) 0.4377(3) 0.78894(14) 0.0348(7) Uani 1 1 d . . .
C9 C 0.3250(3) 0.4091(3) 0.82928(15) 0.0375(7) Uani 1 1 d . . .
C10 C 0.2631(3) 0.3421(3) 0.87406(14) 0.0366(7) Uani 1 1 d . . .
C11 C 0.1203(3) 0.3292(3) 0.86036(13) 0.0329(7) Uani 1 1 d . . .
C12 C 0.0043(3) 0.2701(3) 0.89164(13) 0.0328(7) Uani 1 1 d . . .
C13 C -0.1223(3) 0.3323(3) 0.89250(14) 0.0366(7) Uani 1 1 d . . .
H3 H -0.1323 0.4148 0.8737 0.044 Uiso 1 1 calc R . .
C14 C -0.2342(4) 0.2756(3) 0.92038(14) 0.0389(7) Uani 1 1 d . . .
H4 H -0.3189 0.3209 0.9215 0.047 Uiso 1 1 calc R . .
C15 C -0.2228(3) 0.1527(3) 0.94674(13) 0.0356(7) Uani 1 1 d . . .
C16 C -0.0961(3) 0.0905(3) 0.94653(14) 0.0371(7) Uani 1 1 d . . .
H5 H -0.0867 0.0075 0.9650 0.044 Uiso 1 1 calc R . .
C17 C 0.0153(3) 0.1481(3) 0.91980(13) 0.0354(7) Uani 1 1 d . . .
H6 H 0.1011 0.1048 0.9204 0.042 Uiso 1 1 calc R . .
C18 C -0.3415(4) 0.0875(4) 0.97153(14) 0.0405(8) Uani 1 1 d . . .
C19 C -0.4425(4) 0.0315(4) 0.98995(15) 0.0416(8) Uani 1 1 d . . .
C20 C -0.2185(4) 0.6751(4) 0.48403(15) 0.0457(8) Uani 1 1 d . . .
H7 H -0.1670 0.6337 0.4507 0.055 Uiso 1 1 calc R . .
H8 H -0.2079 0.7772 0.4840 0.055 Uiso 1 1 calc R . .
C21 C -0.3706(4) 0.6303(4) 0.47464(17) 0.0550(10) Uani 1 1 d . . .
H9 H -0.3823 0.5293 0.4748 0.082 Uiso 1 1 calc R . .
H10 H -0.4045 0.6576 0.4368 0.082 Uiso 1 1 calc R . .
H11 H -0.4234 0.6750 0.5062 0.082 Uiso 1 1 calc R . .
C22 C 0.0984(4) 0.7083(3) 0.52136(14) 0.0418(8) Uani 1 1 d . . .
H12 H 0.0690 0.6965 0.4793 0.050 Uiso 1 1 calc R . .
H13 H 0.1836 0.6576 0.5261 0.050 Uiso 1 1 calc R . .
C23 C 0.1297(5) 0.8616(4) 0.53997(19) 0.0573(11) Uani 1 1 d . . .
H14 H 0.0442 0.9112 0.5379 0.086 Uiso 1 1 calc R . .
H15 H 0.1970 0.8995 0.5137 0.086 Uiso 1 1 calc R . .
H16 H 0.1681 0.8729 0.5803 0.086 Uiso 1 1 calc R . .
C24 C 0.4774(4) 0.4478(4) 0.82574(18) 0.0502(9) Uani 1 1 d . . .
H17 H 0.5045 0.4332 0.7844 0.060 Uiso 1 1 calc R . .
H18 H 0.5311 0.3860 0.8488 0.060 Uiso 1 1 calc R . .
C25 C 0.5135(5) 0.5972(5) 0.8487(2) 0.0685(13) Uani 1 1 d . . .
H19 H 0.4680 0.6591 0.8235 0.103 Uiso 1 1 calc R . .
H20 H 0.6140 0.6153 0.8486 0.103 Uiso 1 1 calc R . .
H21 H 0.4818 0.6137 0.8888 0.103 Uiso 1 1 calc R . .
C26 C 0.3316(4) 0.3085(4) 0.93039(15) 0.0449(8) Uani 1 1 d . . .
H22 H 0.4329 0.3082 0.9255 0.054 Uiso 1 1 calc R . .
H23 H 0.2990 0.2140 0.9387 0.054 Uiso 1 1 calc R . .
C27 C 0.3023(5) 0.4105(5) 0.98255(17) 0.0706(13) Uani 1 1 d . . .
H24 H 0.3390 0.5035 0.9756 0.106 Uiso 1 1 calc R . .
H25 H 0.3468 0.3817 1.0181 0.106 Uiso 1 1 calc R . .
H26 H 0.2021 0.4121 0.9874 0.106 Uiso 1 1 calc R . .
N1 N -0.1308(3) 0.5510(3) 0.62784(12) 0.0378(6) Uani 1 1 d . . .
H27 H -0.1502 0.5136 0.6604 0.045 Uiso 1 1 calc R . .
N2 N 0.0975(3) 0.3874(3) 0.80938(11) 0.0328(6) Uani 1 1 d . . .
H28 H 0.0158 0.3922 0.7920 0.039 Uiso 1 1 calc R . .
O1 O 0.2394(2) 0.6250(2) 0.63070(10) 0.0401(5) Uani 1 1 d . . .
O2 O 0.3485(2) 0.5446(2) 0.71815(10) 0.0397(5) Uani 1 1 d . . .
B1 B 0.3589(4) 0.6450(4) 0.67323(18) 0.0407(9) Uani 1 1 d . . .
F1 F 0.4772(2) 0.6265(2) 0.64349(9) 0.0520(5) Uani 1 1 d . . .
F2 F 0.3578(2) 0.7776(2) 0.70146(9) 0.0521(5) Uani 1 1 d . . .
Cl1 Cl -0.20180(9) 0.38760(9) 0.74298(4) 0.0429(2) Uani 1 1 d . . .
N3 N -0.1822(3) -0.0546(3) 0.74241(12) 0.0385(6) Uani 1 1 d . . .
C28 C -0.0539(4) 0.0401(3) 0.73849(15) 0.0394(8) Uani 1 1 d . A .
H29 H -0.0210 0.0743 0.7788 0.047 Uiso 1 1 calc R . .
H30 H -0.0803 0.1215 0.7184 0.047 Uiso 1 1 calc R . .
C29 C 0.0665(4) -0.0252(4) 0.70639(17) 0.0465(9) Uani 1 1 d . . .
H31 H 0.1020 -0.0996 0.7286 0.056 Uiso 1 1 calc R A .
H32 H 0.0336 -0.0672 0.6671 0.056 Uiso 1 1 calc R . .
C30 C 0.1824(4) 0.0842(4) 0.69998(18) 0.0522(9) Uani 1 1 d . A .
H33 H 0.2673 0.0372 0.6887 0.063 Uiso 1 1 calc R . .
H34 H 0.2019 0.1381 0.7384 0.063 Uiso 1 1 calc R . .
C31 C 0.1483(5) 0.1840(4) 0.65448(17) 0.0595(11) Uani 1 1 d . . .
H35 H 0.1212 0.1310 0.6170 0.089 Uiso 1 1 calc R A .
H36 H 0.2299 0.2451 0.6493 0.089 Uiso 1 1 calc R . .
H37 H 0.0718 0.2399 0.6679 0.089 Uiso 1 1 calc R . .
C32 C -0.2567(19) -0.1005(19) 0.6865(8) 0.041(3) Uani 0.566(13) 1 d PU A 2
H56 H -0.3286 -0.1724 0.6939 0.049 Uiso 0.566(13) 1 calc PR A 2
H57 H -0.1906 -0.1447 0.6595 0.049 Uiso 0.566(13) 1 calc PR A 2
C33 C -0.3253(11) 0.0114(8) 0.6558(4) 0.053(2) Uani 0.566(13) 1 d P A 2
H58 H -0.4004 0.0477 0.6802 0.063 Uiso 0.566(13) 1 calc PR A 2
H59 H -0.2564 0.0889 0.6522 0.063 Uiso 0.566(13) 1 calc PR A 2
C34 C -0.3847(15) -0.0392(18) 0.5958(8) 0.068(4) Uani 0.566(13) 1 d P A 2
H60 H -0.3085 -0.0678 0.5704 0.082 Uiso 0.566(13) 1 calc PR A 2
H61 H -0.4474 -0.1219 0.5990 0.082 Uiso 0.566(13) 1 calc PR A 2
C35 C -0.4622(13) 0.0665(15) 0.5679(5) 0.111(5) Uani 0.566(13) 1 d P A 2
H62 H -0.5439 0.0879 0.5906 0.166 Uiso 0.566(13) 1 calc PR A 2
H63 H -0.4914 0.0306 0.5278 0.166 Uiso 0.566(13) 1 calc PR A 2
H64 H -0.4025 0.1509 0.5668 0.166 Uiso 0.566(13) 1 calc PR A 2
C32B C -0.236(3) -0.086(3) 0.6756(9) 0.039(4) Uani 0.434(13) 1 d PU A 1
H65 H -0.1728 -0.1490 0.6551 0.046 Uiso 0.434(13) 1 calc PR A 1
H66 H -0.3283 -0.1356 0.6751 0.046 Uiso 0.434(13) 1 calc PR A 1
C33B C -0.2491(14) 0.0391(10) 0.6412(5) 0.048(3) Uani 0.434(13) 1 d P A 1
H67 H -0.2821 0.1173 0.6670 0.058 Uiso 0.434(13) 1 calc PR A 1
H68 H -0.1569 0.0678 0.6274 0.058 Uiso 0.434(13) 1 calc PR A 1
C34B C -0.347(2) 0.007(3) 0.5896(10) 0.069(6) Uani 0.434(13) 1 d P A 1
H69 H -0.3285 -0.0842 0.5693 0.082 Uiso 0.434(13) 1 calc PR A 1
H70 H -0.3336 0.0782 0.5616 0.082 Uiso 0.434(13) 1 calc PR A 1
C35B C -0.5001(18) 0.005(2) 0.6095(7) 0.125(8) Uani 0.434(13) 1 d P A 1
H71 H -0.5093 -0.0517 0.6427 0.187 Uiso 0.434(13) 1 calc PR A 1
H72 H -0.5616 -0.0354 0.5769 0.187 Uiso 0.434(13) 1 calc PR A 1
H73 H -0.5253 0.0995 0.6214 0.187 Uiso 0.434(13) 1 calc PR A 1
C36 C -0.2795(4) 0.0270(3) 0.78162(15) 0.0416(8) Uani 1 1 d . A .
H38 H -0.2287 0.0600 0.8188 0.050 Uiso 1 1 calc R . .
H39 H -0.3047 0.1098 0.7622 0.050 Uiso 1 1 calc R . .
C37 C -0.4118(4) -0.0517(3) 0.79613(17) 0.0451(8) Uani 1 1 d . . .
H40 H -0.3907 -0.1157 0.8261 0.054 Uiso 1 1 calc R A .
H41 H -0.4498 -0.1080 0.7605 0.054 Uiso 1 1 calc R . .
C38 C -0.5197(4) 0.0468(4) 0.81902(16) 0.0450(8) Uani 1 1 d . A .
H42 H -0.4793 0.1071 0.8531 0.054 Uiso 1 1 calc R . .
H43 H -0.5446 0.1069 0.7880 0.054 Uiso 1 1 calc R . .
C39 C -0.6490(4) -0.0294(4) 0.83719(18) 0.0542(10) Uani 1 1 d . . .
H44 H -0.6839 -0.0966 0.8049 0.081 Uiso 1 1 calc R A .
H45 H -0.7196 0.0372 0.8467 0.081 Uiso 1 1 calc R . .
H46 H -0.6275 -0.0782 0.8717 0.081 Uiso 1 1 calc R . .
C40 C -0.1458(4) -0.1873(3) 0.76775(15) 0.0424(8) Uani 1 1 d . A .
H47 H -0.0809 -0.2358 0.7414 0.051 Uiso 1 1 calc R . .
H48 H -0.2310 -0.2480 0.7682 0.051 Uiso 1 1 calc R . .
C41 C -0.0809(4) -0.1683(3) 0.82912(15) 0.0444(8) Uani 1 1 d . . .
H49 H -0.0062 -0.0943 0.8311 0.053 Uiso 1 1 calc R A .
H50 H -0.1516 -0.1388 0.8573 0.053 Uiso 1 1 calc R . .
C42 C -0.0224(5) -0.3005(4) 0.84607(18) 0.0619(12) Uani 1 1 d . A .
H51 H 0.0504 -0.3273 0.8185 0.074 Uiso 1 1 calc R . .
H52 H -0.0967 -0.3751 0.8418 0.074 Uiso 1 1 calc R . .
C43 C 0.0385(6) -0.2906(4) 0.90789(18) 0.0701(13) Uani 1 1 d . . .
H53 H 0.1145 -0.2193 0.9122 0.105 Uiso 1 1 calc R A .
H54 H 0.0737 -0.3803 0.9159 0.105 Uiso 1 1 calc R . .
H55 H -0.0332 -0.2659 0.9357 0.105 Uiso 1 1 calc R . .
O3 O 0.4859(11) 0.6996(11) 0.3225(5) 0.113(6) Uani 0.373(13) 1 d P . .

loop_
_atom_site_aniso_label
_atom_site_aniso_U_11
_atom_site_aniso_U_22
_atom_site_aniso_U_33
_atom_site_aniso_U_23
_atom_site_aniso_U_13
_atom_site_aniso_U_12
C1 0.0406(19) 0.0337(16) 0.0474(18) 0.0028(15) -0.0028(15) 0.0115(14)
C2 0.0402(19) 0.0324(15) 0.0399(16) 0.0058(14) 0.0011(14) 0.0114(13)
C3 0.046(2) 0.0308(15) 0.0365(16) 0.0050(13) -0.0005(14) 0.0111(14)
C4 0.0326(17) 0.0315(15) 0.0426(16) 0.0078(13) 0.0057(14) 0.0101(13)
C5 0.0369(18) 0.0287(14) 0.0428(16) 0.0049(13) 0.0083(14) 0.0118(13)
C6 0.0342(18) 0.0320(15) 0.0402(16) 0.0097(13) 0.0079(14) 0.0106(13)
C7 0.0333(17) 0.0283(14) 0.0447(17) 0.0067(13) 0.0047(14) 0.0088(12)
C8 0.0312(17) 0.0268(14) 0.0480(17) 0.0071(13) 0.0047(14) 0.0093(12)
C9 0.0305(17) 0.0330(16) 0.0511(19) 0.0109(14) 0.0009(14) 0.0094(13)
C10 0.0358(18) 0.0288(15) 0.0476(18) 0.0116(14) 0.0014(14) 0.0117(13)
C11 0.0309(17) 0.0284(14) 0.0409(16) 0.0059(13) -0.0003(13) 0.0135(12)
C12 0.0329(17) 0.0288(14) 0.0378(15) 0.0049(13) 0.0012(13) 0.0099(12)
C13 0.0372(18) 0.0284(15) 0.0462(17) 0.0098(13) -0.0016(14) 0.0105(13)
C14 0.0324(18) 0.0378(17) 0.0487(18) 0.0094(15) 0.0008(15) 0.0128(13)
C15 0.0343(18) 0.0348(16) 0.0387(16) 0.0076(14) 0.0023(13) 0.0050(13)
C16 0.0403(19) 0.0327(16) 0.0407(16) 0.0127(14) -0.0007(14) 0.0109(13)
C17 0.0338(18) 0.0323(15) 0.0420(16) 0.0060(14) 0.0042(14) 0.0136(13)
C18 0.0360(19) 0.0436(18) 0.0441(18) 0.0108(15) 0.0012(15) 0.0130(15)
C19 0.0336(19) 0.0452(19) 0.0490(19) 0.0173(16) 0.0016(15) 0.0096(15)
C20 0.044(2) 0.050(2) 0.0447(18) 0.0100(16) -0.0001(16) 0.0149(16)
C21 0.050(2) 0.067(3) 0.048(2) 0.0069(19) -0.0091(18) 0.0114(19)
C22 0.048(2) 0.0406(18) 0.0383(16) 0.0068(15) 0.0020(15) 0.0093(15)
C23 0.065(3) 0.043(2) 0.066(2) 0.0113(18) 0.018(2) 0.0014(19)
C24 0.0318(19) 0.055(2) 0.070(2) 0.0338(19) -0.0014(17) 0.0080(16)
C25 0.054(3) 0.067(3) 0.084(3) 0.020(2) -0.010(2) -0.017(2)
C26 0.0344(19) 0.0458(19) 0.057(2) 0.0190(17) -0.0016(16) 0.0066(15)
C27 0.075(3) 0.090(3) 0.048(2) 0.004(2) -0.010(2) 0.027(3)
N1 0.0393(16) 0.0333(13) 0.0429(14) 0.0094(12) 0.0028(12) 0.0113(11)
N2 0.0310(14) 0.0291(12) 0.0404(13) 0.0099(11) 0.0017(11) 0.0110(10)
O1 0.0349(13) 0.0434(13) 0.0444(12) 0.0128(10) 0.0053(10) 0.0080(10)
O2 0.0336(13) 0.0423(12) 0.0460(12) 0.0142(10) 0.0056(10) 0.0089(10)
B1 0.035(2) 0.041(2) 0.049(2) 0.0128(17) 0.0045(17) 0.0067(16)
F1 0.0368(12) 0.0652(14) 0.0572(12) 0.0185(10) 0.0093(9) 0.0081(10)
F2 0.0604(14) 0.0390(11) 0.0572(12) 0.0071(9) -0.0070(10) 0.0053(10)
Cl1 0.0356(5) 0.0431(4) 0.0529(5) 0.0170(4) 0.0003(4) 0.0080(3)
N3 0.0394(16) 0.0318(13) 0.0445(15) -0.0001(12) -0.0027(12) 0.0131(11)
C28 0.042(2) 0.0312(15) 0.0461(18) 0.0070(14) 0.0035(15) 0.0089(14)
C29 0.045(2) 0.0384(18) 0.057(2) 0.0068(16) 0.0029(17) 0.0126(15)
C30 0.044(2) 0.051(2) 0.064(2) 0.0127(19) 0.0083(18) 0.0104(17)
C31 0.079(3) 0.042(2) 0.059(2) 0.0102(18) 0.012(2) 0.005(2)
C32 0.043(6) 0.038(5) 0.044(7) 0.007(4) 0.006(4) 0.020(4)
C33 0.051(6) 0.048(4) 0.059(5) -0.001(4) -0.016(4) 0.019(4)
C34 0.056(10) 0.091(11) 0.060(8) 0.015(6) -0.019(7) 0.020(7)
C35 0.100(9) 0.155(12) 0.086(7) 0.041(7) -0.032(6) 0.055(8)
C32B 0.046(7) 0.048(7) 0.022(5) -0.002(5) -0.005(5) 0.004(5)
C33B 0.047(7) 0.049(5) 0.051(5) 0.008(4) -0.003(5) 0.008(5)
C34B 0.050(9) 0.112(17) 0.044(6) 0.014(9) 0.007(6) -0.009(8)
C35B 0.091(13) 0.187(19) 0.109(12) 0.099(12) -0.012(9) -0.012(12)
C36 0.046(2) 0.0293(15) 0.0508(19) 0.0005(14) 0.0051(16) 0.0140(14)
C37 0.038(2) 0.0362(17) 0.062(2) 0.0024(16) 0.0012(17) 0.0107(14)
C38 0.039(2) 0.0438(19) 0.054(2) 0.0042(16) 0.0048(16) 0.0144(15)
C39 0.045(2) 0.058(2) 0.060(2) 0.0022(19) 0.0025(18) 0.0115(18)
C40 0.051(2) 0.0268(15) 0.0511(19) 0.0058(14) 0.0030(16) 0.0150(14)
C41 0.055(2) 0.0335(16) 0.0457(18) 0.0062(15) 0.0015(17) 0.0116(15)
C42 0.095(3) 0.0308(18) 0.061(2) 0.0058(17) -0.011(2) 0.0225(19)
C43 0.102(4) 0.047(2) 0.064(3) 0.011(2) -0.014(3) 0.025(2)
O3 0.082(8) 0.099(8) 0.146(11) -0.051(7) -0.056(7) 0.043(6)

loop_
_atom_type_symbol
_atom_type_description
_atom_type_scat_dispersion_real
_atom_type_scat_dispersion_imag
_atom_type_scat_source
C C 0.0033 0.0016 'International Tables Vol C Tables 4.2.6.8 and 6.1.1.4'
H H 0.0000 0.0000 'International Tables Vol C Tables 4.2.6.8 and 6.1.1.4'
B B 0.0013 0.0007 'International Tables Vol C Tables 4.2.6.8 and 6.1.1.4'
N N 0.0061 0.0033 'International Tables Vol C Tables 4.2.6.8 and 6.1.1.4'
O O 0.0106 0.0060 'International Tables Vol C Tables 4.2.6.8 and 6.1.1.4'
F F 0.0171 0.0103 'International Tables Vol C Tables 4.2.6.8 and 6.1.1.4'
Cl Cl 0.1484 0.1585 'International Tables Vol C Tables 4.2.6.8 and 6.1.1.4'

loop_
_geom_angle_atom_site_label_1
_geom_angle_atom_site_label_2
_geom_angle_atom_site_label_3
_geom_angle
_geom_angle_site_symmetry_1
_geom_angle_site_symmetry_3
_geom_angle_publ_flag
N1 C1 C2 109.5(3) . . ?
N1 C1 H1 125.3 . . ?
C2 C1 H1 125.3 . . ?
C1 C2 C3 107.2(3) . . ?
C1 C2 C20 127.1(3) . . ?
C3 C2 C20 125.7(3) . . ?
C4 C3 C2 107.0(3) . . ?
C4 C3 C22 127.9(3) . . ?
C2 C3 C22 125.1(3) . . ?
N1 C4 C3 107.5(3) . . ?
N1 C4 C5 120.6(3) . . ?
C3 C4 C5 131.9(3) . . ?
O1 C5 C6 119.7(3) . . ?
O1 C5 C4 117.1(3) . . ?
C6 C5 C4 123.2(3) . . ?
C7 C6 C5 121.1(3) . . ?
C7 C6 H2 119.5 . . ?
C5 C6 H2 119.5 . . ?
O2 C7 C6 120.2(3) . . ?
O2 C7 C8 116.7(3) . . ?
C6 C7 C8 123.1(3) . . ?
N2 C8 C9 106.8(3) . . ?
N2 C8 C7 121.4(3) . . ?
C9 C8 C7 131.8(3) . . ?
C10 C9 C8 108.2(3) . . ?
C10 C9 C24 125.9(3) . . ?
C8 C9 C24 125.9(3) . . ?
C9 C10 C11 106.8(3) . . ?
C9 C10 C26 126.9(3) . . ?
C11 C10 C26 125.8(3) . . ?
N2 C11 C10 108.0(3) . . ?
N2 C11 C12 120.6(3) . . ?
C10 C11 C12 131.3(3) . . ?
C13 C12 C17 117.9(3) . . ?
C13 C12 C11 120.3(3) . . ?
C17 C12 C11 121.7(3) . . ?
C14 C13 C12 121.0(3) . . ?
C14 C13 H3 119.5 . . ?
C12 C13 H3 119.5 . . ?
C13 C14 C15 120.4(3) . . ?
C13 C14 H4 119.8 . . ?
C15 C14 H4 119.8 . . ?
C14 C15 C16 118.9(3) . . ?
C14 C15 C18 120.6(3) . . ?
C16 C15 C18 120.5(3) . . ?
C17 C16 C15 120.7(3) . . ?
C17 C16 H5 119.7 . . ?
C15 C16 H5 119.7 . . ?
C16 C17 C12 121.0(3) . . ?
C16 C17 H6 119.5 . . ?
C12 C17 H6 119.5 . . ?
C19 C18 C15 177.3(4) . . ?
C18 C19 C19 179.2(5) . 2_457 ?
C2 C20 C21 113.7(3) . . ?
C2 C20 H7 108.8 . . ?
C21 C20 H7 108.8 . . ?
C2 C20 H8 108.8 . . ?
C21 C20 H8 108.8 . . ?
H7 C20 H8 107.7 . . ?
C20 C21 H9 109.5 . . ?
C20 C21 H10 109.5 . . ?
H9 C21 H10 109.5 . . ?
C20 C21 H11 109.5 . . ?
H9 C21 H11 109.5 . . ?
H10 C21 H11 109.5 . . ?
C3 C22 C23 111.8(3) . . ?
C3 C22 H12 109.3 . . ?
C23 C22 H12 109.3 . . ?
C3 C22 H13 109.3 . . ?
C23 C22 H13 109.3 . . ?
H12 C22 H13 107.9 . . ?
C22 C23 H14 109.5 . . ?
C22 C23 H15 109.5 . . ?
H14 C23 H15 109.5 . . ?
C22 C23 H16 109.5 . . ?
H14 C23 H16 109.5 . . ?
H15 C23 H16 109.5 . . ?
C9 C24 C25 112.4(3) . . ?
C9 C24 H17 109.1 . . ?
C25 C24 H17 109.1 . . ?
C9 C24 H18 109.1 . . ?
C25 C24 H18 109.1 . . ?
H17 C24 H18 107.9 . . ?
C24 C25 H19 109.5 . . ?
C24 C25 H20 109.5 . . ?
H19 C25 H20 109.5 . . ?
C24 C25 H21 109.5 . . ?
H19 C25 H21 109.5 . . ?
H20 C25 H21 109.5 . . ?
C10 C26 C27 113.1(3) . . ?
C10 C26 H22 109.0 . . ?
C27 C26 H22 109.0 . . ?
C10 C26 H23 109.0 . . ?
C27 C26 H23 109.0 . . ?
H22 C26 H23 107.8 . . ?
C26 C27 H24 109.5 . . ?
C26 C27 H25 109.5 . . ?
H24 C27 H25 109.5 . . ?
C26 C27 H26 109.5 . . ?
H24 C27 H26 109.5 . . ?
H25 C27 H26 109.5 . . ?
C1 N1 C4 108.9(3) . . ?
C1 N1 H27 125.6 . . ?
C4 N1 H27 125.6 . . ?
C11 N2 C8 110.2(3) . . ?
C11 N2 H28 124.9 . . ?
C8 N2 H28 124.9 . . ?
C5 O1 B1 118.3(3) . . ?
C7 O2 B1 118.6(3) . . ?
F1 B1 F2 111.5(3) . . ?
F1 B1 O2 109.3(3) . . ?
F2 B1 O2 108.2(3) . . ?
F1 B1 O1 108.6(3) . . ?
F2 B1 O1 108.2(3) . . ?
O2 B1 O1 111.1(3) . . ?
C32 N3 C40 104.7(7) . . ?
C32 N3 C28 116.0(8) . . ?
C40 N3 C28 110.7(3) . . ?
C32 N3 C36 108.3(7) . . ?
C40 N3 C36 111.2(3) . . ?
C28 N3 C36 106.0(2) . . ?
C32 N3 C32B 12.5(14) . . ?
C40 N3 C32B 110.6(9) . . ?
C28 N3 C32B 103.5(9) . . ?
C36 N3 C32B 114.4(10) . . ?
N3 C28 C29 115.7(3) . . ?
N3 C28 H29 108.4 . . ?
C29 C28 H29 108.4 . . ?
N3 C28 H30 108.4 . . ?
C29 C28 H30 108.4 . . ?
H29 C28 H30 107.4 . . ?
C30 C29 C28 110.4(3) . . ?
C30 C29 H31 109.6 . . ?
C28 C29 H31 109.6 . . ?
C30 C29 H32 109.6 . . ?
C28 C29 H32 109.6 . . ?
H31 C29 H32 108.1 . . ?
C29 C30 C31 113.3(4) . . ?
C29 C30 H33 108.9 . . ?
C31 C30 H33 108.9 . . ?
C29 C30 H34 108.9 . . ?
C31 C30 H34 108.9 . . ?
H33 C30 H34 107.7 . . ?
C30 C31 H35 109.5 . . ?
C30 C31 H36 109.5 . . ?
H35 C31 H36 109.5 . . ?
C30 C31 H37 109.5 . . ?
H35 C31 H37 109.5 . . ?
H36 C31 H37 109.5 . . ?
N3 C32 C33 116.1(12) . . ?
N3 C32 H56 108.3 . . ?
C33 C32 H56 108.3 . . ?
N3 C32 H57 108.3 . . ?
C33 C32 H57 108.3 . . ?
H56 C32 H57 107.4 . . ?
C34 C33 C32 113.2(11) . . ?
C34 C33 H58 108.9 . . ?
C32 C33 H58 108.9 . . ?
C34 C33 H59 108.9 . . ?
C32 C33 H59 108.9 . . ?
H58 C33 H59 107.8 . . ?
C35 C34 C33 113.2(14) . . ?
C35 C34 H60 108.9 . . ?
C33 C34 H60 108.9 . . ?
C35 C34 H61 108.9 . . ?
C33 C34 H61 108.9 . . ?
H60 C34 H61 107.7 . . ?
C34 C35 H62 109.5 . . ?
C34 C35 H63 109.5 . . ?
H62 C35 H63 109.5 . . ?
C34 C35 H64 109.5 . . ?
H62 C35 H64 109.5 . . ?
H63 C35 H64 109.5 . . ?
C33B C32B N3 116.1(15) . . ?
C33B C32B H65 108.3 . . ?
N3 C32B H65 108.3 . . ?
C33B C32B H66 108.3 . . ?
N3 C32B H66 108.3 . . ?
H65 C32B H66 107.4 . . ?
C34B C33B C32B 111.0(13) . . ?
C34B C33B H67 109.4 . . ?
C32B C33B H67 109.4 . . ?
C34B C33B H68 109.4 . . ?
C32B C33B H68 109.4 . . ?
H67 C33B H68 108.0 . . ?
C33B C34B C35B 110.7(17) . . ?
C33B C34B H69 109.5 . . ?
C35B C34B H69 109.5 . . ?
C33B C34B H70 109.5 . . ?
C35B C34B H70 109.5 . . ?
H69 C34B H70 108.1 . . ?
C37 C36 N3 115.6(3) . . ?
C37 C36 H38 108.4 . . ?
N3 C36 H38 108.4 . . ?
C37 C36 H39 108.4 . . ?
N3 C36 H39 108.4 . . ?
H38 C36 H39 107.4 . . ?
C36 C37 C38 111.4(3) . . ?
C36 C37 H40 109.3 . . ?
C38 C37 H40 109.3 . . ?
C36 C37 H41 109.3 . . ?
C38 C37 H41 109.3 . . ?
H40 C37 H41 108.0 . . ?
C39 C38 C37 112.4(3) . . ?
C39 C38 H42 109.1 . . ?
C37 C38 H42 109.1 . . ?
C39 C38 H43 109.1 . . ?
C37 C38 H43 109.1 . . ?
H42 C38 H43 107.9 . . ?
C38 C39 H44 109.5 . . ?
C38 C39 H45 109.5 . . ?
H44 C39 H45 109.5 . . ?
C38 C39 H46 109.5 . . ?
H44 C39 H46 109.5 . . ?
H45 C39 H46 109.5 . . ?
N3 C40 C41 115.0(3) . . ?
N3 C40 H47 108.5 . . ?
C41 C40 H47 108.5 . . ?
N3 C40 H48 108.5 . . ?
C41 C40 H48 108.5 . . ?
H47 C40 H48 107.5 . . ?
C42 C41 C40 111.3(3) . . ?
C42 C41 H49 109.4 . . ?
C40 C41 H49 109.4 . . ?
C42 C41 H50 109.4 . . ?
C40 C41 H50 109.4 . . ?
H49 C41 H50 108.0 . . ?
C41 C42 C43 114.0(3) . . ?
C41 C42 H51 108.7 . . ?
C43 C42 H51 108.7 . . ?
C41 C42 H52 108.7 . . ?
C43 C42 H52 108.7 . . ?
H51 C42 H52 107.6 . . ?
C42 C43 H53 109.5 . . ?
C42 C43 H54 109.5 . . ?
H53 C43 H54 109.5 . . ?
C42 C43 H55 109.5 . . ?
H53 C43 H55 109.5 . . ?
H54 C43 H55 109.5 . . ?

loop_
_geom_bond_atom_site_label_1
_geom_bond_atom_site_label_2
_geom_bond_distance
_geom_bond_site_symmetry_2
_geom_bond_publ_flag
C1 N1 1.350(4) . ?
C1 C2 1.390(5) . ?
C1 H1 0.9500 . ?
C2 C3 1.411(5) . ?
C2 C20 1.505(5) . ?
C3 C4 1.405(5) . ?
C3 C22 1.499(5) . ?
C4 N1 1.394(4) . ?
C4 C5 1.415(5) . ?
C5 O1 1.321(4) . ?
C5 C6 1.400(5) . ?
C6 C7 1.365(5) . ?
C6 H2 0.9500 . ?
C7 O2 1.321(4) . ?
C7 C8 1.441(5) . ?
C8 N2 1.375(4) . ?
C8 C9 1.404(5) . ?
C9 C10 1.397(5) . ?
C9 C24 1.511(5) . ?
C10 C11 1.405(5) . ?
C10 C26 1.502(5) . ?
C11 N2 1.359(4) . ?
C11 C12 1.470(4) . ?
C12 C13 1.393(5) . ?
C12 C17 1.405(4) . ?
C13 C14 1.388(5) . ?
C13 H3 0.9500 . ?
C14 C15 1.391(5) . ?
C14 H4 0.9500 . ?
C15 C16 1.394(5) . ?
C15 C18 1.439(5) . ?
C16 C17 1.375(5) . ?
C16 H5 0.9500 . ?
C17 H6 0.9500 . ?
C18 C19 1.201(5) . ?
C19 C19 1.356(7) 2_457 ?
C20 C21 1.518(5) . ?
C20 H7 0.9900 . ?
C20 H8 0.9900 . ?
C21 H9 0.9800 . ?
C21 H10 0.9800 . ?
C21 H11 0.9800 . ?
C22 C23 1.521(5) . ?
C22 H12 0.9900 . ?
C22 H13 0.9900 . ?
C23 H14 0.9800 . ?
C23 H15 0.9800 . ?
C23 H16 0.9800 . ?
C24 C25 1.514(6) . ?
C24 H17 0.9900 . ?
C24 H18 0.9900 . ?
C25 H19 0.9800 . ?
C25 H20 0.9800 . ?
C25 H21 0.9800 . ?
C26 C27 1.524(6) . ?
C26 H22 0.9900 . ?
C26 H23 0.9900 . ?
C27 H24 0.9800 . ?
C27 H25 0.9800 . ?
C27 H26 0.9800 . ?
N1 H27 0.8800 . ?
N2 H28 0.8800 . ?
O1 B1 1.483(5) . ?
O2 B1 1.481(5) . ?
B1 F1 1.362(5) . ?
B1 F2 1.386(4) . ?
N3 C32 1.471(18) . ?
N3 C40 1.511(4) . ?
N3 C28 1.516(4) . ?
N3 C36 1.522(4) . ?
N3 C32B 1.60(2) . ?
C28 C29 1.530(5) . ?
C28 H29 0.9900 . ?
C28 H30 0.9900 . ?
C29 C30 1.524(5) . ?
C29 H31 0.9900 . ?
C29 H32 0.9900 . ?
C30 C31 1.524(6) . ?
C30 H33 0.9900 . ?
C30 H34 0.9900 . ?
C31 H35 0.9800 . ?
C31 H36 0.9800 . ?
C31 H37 0.9800 . ?
C32 C33 1.51(2) . ?
C32 H56 0.9900 . ?
C32 H57 0.9900 . ?
C33 C34 1.502(19) . ?
C33 H58 0.9900 . ?
C33 H59 0.9900 . ?
C34 C35 1.479(19) . ?
C34 H60 0.9900 . ?
C34 H61 0.9900 . ?
C35 H62 0.9800 . ?
C35 H63 0.9800 . ?
C35 H64 0.9800 . ?
C32B C33B 1.51(3) . ?
C32B H65 0.9900 . ?
C32B H66 0.9900 . ?
C33B C34B 1.49(3) . ?
C33B H67 0.9900 . ?
C33B H68 0.9900 . ?
C34B C35B 1.56(3) . ?
C34B H69 0.9900 . ?
C34B H70 0.9900 . ?
C35B H71 0.9800 . ?
C35B H72 0.9800 . ?
C35B H73 0.9800 . ?
C36 C37 1.519(5) . ?
C36 H38 0.9900 . ?
C36 H39 0.9900 . ?
C37 C38 1.523(5) . ?
C37 H40 0.9900 . ?
C37 H41 0.9900 . ?
C38 C39 1.509(5) . ?
C38 H42 0.9900 . ?
C38 H43 0.9900 . ?
C39 H44 0.9800 . ?
C39 H45 0.9800 . ?
C39 H46 0.9800 . ?
C40 C41 1.513(5) . ?
C40 H47 0.9900 . ?
C40 H48 0.9900 . ?
C41 C42 1.506(5) . ?
C41 H49 0.9900 . ?
C41 H50 0.9900 . ?
C42 C43 1.510(6) . ?
C42 H51 0.9900 . ?
C42 H52 0.9900 . ?
C43 H53 0.9800 . ?
C43 H54 0.9800 . ?
C43 H55 0.9800 . ?

loop_
_geom_torsion_atom_site_label_1
_geom_torsion_atom_site_label_2
_geom_torsion_atom_site_label_3
_geom_torsion_atom_site_label_4
_geom_torsion
_geom_torsion_site_symmetry_1
_geom_torsion_site_symmetry_2
_geom_torsion_site_symmetry_3
_geom_torsion_site_symmetry_4
_geom_torsion_publ_flag
N1 C1 C2 C3 0.0(4) . . . . ?
N1 C1 C2 C20 179.1(3) . . . . ?
C1 C2 C3 C4 -0.4(3) . . . . ?
C20 C2 C3 C4 -179.4(3) . . . . ?
C1 C2 C3 C22 -179.4(3) . . . . ?
C20 C2 C3 C22 1.5(5) . . . . ?
C2 C3 C4 N1 0.5(3) . . . . ?
C22 C3 C4 N1 179.5(3) . . . . ?
C2 C3 C4 C5 -177.7(3) . . . . ?
C22 C3 C4 C5 1.3(6) . . . . ?
N1 C4 C5 O1 176.6(3) . . . . ?
C3 C4 C5 O1 -5.3(5) . . . . ?
N1 C4 C5 C6 -1.2(5) . . . . ?
C3 C4 C5 C6 176.9(3) . . . . ?
O1 C5 C6 C7 -9.1(5) . . . . ?
C4 C5 C6 C7 168.6(3) . . . . ?
C5 C6 C7 O2 9.0(5) . . . . ?
C5 C6 C7 C8 -170.4(3) . . . . ?
O2 C7 C8 N2 -175.6(3) . . . . ?
C6 C7 C8 N2 3.8(5) . . . . ?
O2 C7 C8 C9 6.8(5) . . . . ?
C6 C7 C8 C9 -173.8(3) . . . . ?
N2 C8 C9 C10 -0.3(3) . . . . ?
C7 C8 C9 C10 177.5(3) . . . . ?
N2 C8 C9 C24 -178.7(3) . . . . ?
C7 C8 C9 C24 -0.9(6) . . . . ?
C8 C9 C10 C11 0.4(4) . . . . ?
C24 C9 C10 C11 178.9(3) . . . . ?
C8 C9 C10 C26 -171.5(3) . . . . ?
C24 C9 C10 C26 6.9(6) . . . . ?
C9 C10 C11 N2 -0.4(3) . . . . ?
C26 C10 C11 N2 171.7(3) . . . . ?
C9 C10 C11 C12 -178.8(3) . . . . ?
C26 C10 C11 C12 -6.7(5) . . . . ?
N2 C11 C12 C13 -36.1(4) . . . . ?
C10 C11 C12 C13 142.1(3) . . . . ?
N2 C11 C12 C17 141.9(3) . . . . ?
C10 C11 C12 C17 -39.9(5) . . . . ?
C17 C12 C13 C14 0.1(5) . . . . ?
C11 C12 C13 C14 178.1(3) . . . . ?
C12 C13 C14 C15 -1.8(5) . . . . ?
C13 C14 C15 C16 2.4(5) . . . . ?
C13 C14 C15 C18 -175.0(3) . . . . ?
C14 C15 C16 C17 -1.2(5) . . . . ?
C18 C15 C16 C17 176.1(3) . . . . ?
C15 C16 C17 C12 -0.5(5) . . . . ?
C13 C12 C17 C16 1.1(4) . . . . ?
C11 C12 C17 C16 -176.9(3) . . . . ?
C14 C15 C18 C19 75(8) . . . . ?
C16 C15 C18 C19 -102(8) . . . . ?
C15 C18 C19 C19 -33(44) . . . 2_457 ?
C1 C2 C20 C21 -6.9(5) . . . . ?
C3 C2 C20 C21 172.0(3) . . . . ?
C4 C3 C22 C23 -84.3(4) . . . . ?
C2 C3 C22 C23 94.6(4) . . . . ?
C10 C9 C24 C25 -96.8(4) . . . . ?
C8 C9 C24 C25 81.3(5) . . . . ?
C9 C10 C26 C27 100.4(4) . . . . ?
C11 C10 C26 C27 -70.2(4) . . . . ?
C2 C1 N1 C4 0.3(4) . . . . ?
C3 C4 N1 C1 -0.5(3) . . . . ?
C5 C4 N1 C1 178.0(3) . . . . ?
C10 C11 N2 C8 0.3(3) . . . . ?
C12 C11 N2 C8 178.9(3) . . . . ?
C9 C8 N2 C11 0.0(3) . . . . ?
C7 C8 N2 C11 -178.1(3) . . . . ?
C6 C5 O1 B1 -14.5(4) . . . . ?
C4 C5 O1 B1 167.7(3) . . . . ?
C6 C7 O2 B1 14.7(4) . . . . ?
C8 C7 O2 B1 -165.8(3) . . . . ?
C7 O2 B1 F1 -155.1(3) . . . . ?
C7 O2 B1 F2 83.3(3) . . . . ?
C7 O2 B1 O1 -35.3(4) . . . . ?
C5 O1 B1 F1 155.3(3) . . . . ?
C5 O1 B1 F2 -83.6(3) . . . . ?
C5 O1 B1 O2 35.0(4) . . . . ?
C32 N3 C28 C29 -66.1(9) . . . . ?
C40 N3 C28 C29 53.0(4) . . . . ?
C36 N3 C28 C29 173.7(3) . . . . ?
C32B N3 C28 C29 -65.6(10) . . . . ?
N3 C28 C29 C30 174.1(3) . . . . ?
C28 C29 C30 C31 -73.1(4) . . . . ?
C40 N3 C32 C33 170.8(10) . . . . ?
C28 N3 C32 C33 -66.8(13) . . . . ?
C36 N3 C32 C33 52.1(14) . . . . ?
C32B N3 C32 C33 -69(7) . . . . ?
N3 C32 C33 C34 173.1(11) . . . . ?
C32 C33 C34 C35 175.1(13) . . . . ?
C32 N3 C32B C33B 128(8) . . . . ?
C40 N3 C32B C33B -168.1(13) . . . . ?
C28 N3 C32B C33B -49.5(17) . . . . ?
C36 N3 C32B C33B 65.3(17) . . . . ?
N3 C32B C33B C34B -158.3(16) . . . . ?
C32B C33B C34B C35B 76(2) . . . . ?
C32 N3 C36 C37 59.7(8) . . . . ?
C40 N3 C36 C37 -54.9(4) . . . . ?
C28 N3 C36 C37 -175.3(3) . . . . ?
C32B N3 C36 C37 71.4(10) . . . . ?
N3 C36 C37 C38 -162.8(3) . . . . ?
C36 C37 C38 C39 -176.5(3) . . . . ?
C32 N3 C40 C41 -173.8(8) . . . . ?
C28 N3 C40 C41 60.5(4) . . . . ?
C36 N3 C40 C41 -57.0(4) . . . . ?
C32B N3 C40 C41 174.7(9) . . . . ?
N3 C40 C41 C42 -168.6(3) . . . . ?
C40 C41 C42 C43 -177.5(4) . . . . ?
